data_1509148
loop_
_publ_author_name
'Ruck, M.'
'Poudeu Poudeu, P.F.'
'Soehnel, T.'

_publ_section_title
;
 Homologous silver bismuth chalcogenide halides (N,x)P.I. syntheses and
 crystal structures of the (0,1)P compound Ag Bi2 S2 Cl3 and of three
 members of the (1,x)P solid solution series Ag(x) Bi(4-2x) S(6-4x) Br(4x)
;
_journal_name_full 'Zeitschrift fuer Anorganische und Allgemeine Chemie'
_journal_page_first 1276
_journal_page_last 1285
_journal_paper_doi 10.1002/zaac.200400131
_journal_volume 630
_journal_year 2004
_chemical_formula_sum 'Ag Bi2 Cl3 S2'
_chemical_name_systematic 'Ag Bi2 S2 Cl3'
_space_group_IT_number 12
_symmetry_space_group_name_Hall '-C 2y'
_symmetry_space_group_name_H-M 'C 1 2/m 1'
_cell_angle_alpha 90
_cell_angle_beta 110.98
_cell_angle_gamma 90
_cell_formula_units_Z 2
_cell_length_a 12.573
_cell_length_b 4
_cell_length_c 8.041
_cell_volume 377.589
_citation_journal_id_ASTM ZAACAB
_cod_data_source_file silver1-2_101.cif
_cod_data_source_block Ag1Bi2Cl3S2
_cod_original_cell_volume 377.5886
_cod_original_formula_sum 'Ag1 Bi2 Cl3 S2'
_cod_database_code 1509148

loop_
_symmetry_equiv_pos_as_xyz
x,y,z
-x,y,-z
-x,-y,-z
x,-y,z
x+1/2,y+1/2,z
-x+1/2,y+1/2,-z
-x+1/2,-y+1/2,-z
x+1/2,-y+1/2,z

loop_
_atom_site_label
_atom_site_type_symbol
_atom_site_fract_x
_atom_site_fract_y
_atom_site_fract_z
_atom_site_occupancy
_atom_site_U_iso_or_equiv
S1 S-2 0.33583 0 0.6758 1 0.0
Ag1 Ag+1 0.5 0 0 1 0.0
Bi1 Bi+3 0.30356 0 0.3181 0.955 0.0
Cl2 Cl-1 0.1347 0 0.9484 1 0.0
Cl1 Cl-1 0 0 0.5 1 0.0
Bi2 Bi+3 0.2921 0 0.257 0.045 0.0
